data_4116856
loop_
_publ_author_name
'John A. Ewen'
'Robert L. Jones'
'Michael J. Elder'
'Arnold L. Rheingold'
'Louise M. Liable-Sands'

_publ_contact_author
;
     Dr. John A. Ewen
     Catalyst Research Corporation
     14311 Golf View Trail, Houston, Texas 77059
     USA
;
_publ_contact_author_email jaewen@ghg.net
_publ_contact_author_fax '+281 480 8494'
_publ_contact_author_phone '+281 480 1899'
_publ_section_title
;
 Polymerization Catalysts with Cyclopentadienyl Ligands Ring-Fused to
 Pyrrole and Thiophene Heterocycles
;
_journal_name_full 'Journal of the American Chemical Society'
_journal_page_first 10786
_journal_page_last 10787
_journal_paper_doi 10.1021/ja9823215
_journal_volume 120
_journal_year 1998
_chemical_formula_sum 'C18 H18 Cl2 S2 Si Zr'
_chemical_formula_weight 488.65
_chemical_name_systematic
;
 ?
;
_space_group_IT_number 15
_symmetry_cell_setting monoclinic
_symmetry_space_group_name_Hall '-C 2yc'
_symmetry_space_group_name_H-M 'C 1 2/c 1'
_atom_sites_solution_hydrogens geom
_atom_sites_solution_primary direct
_atom_sites_solution_secondary difmap
_audit_creation_method SHELXL-97
_cell_angle_alpha 90.00
_cell_angle_beta 98.4343(7)
_cell_angle_gamma 90.00
_cell_formula_units_Z 16
_cell_length_a 31.6018(9)
_cell_length_b 20.7340(6)
_cell_length_c 11.6986(3)
_cell_measurement_temperature 198(2)
_cell_measurement_theta_max 28.0
_cell_measurement_theta_min 2.0
_cell_volume 7582.4(4)
_computing_cell_refinement 'Bruker SAINT'
_computing_data_collection 'Bruker SMART'
_computing_data_reduction 'Bruker SAINT'
_computing_molecular_graphics 'Bruker SHELXTL'
_computing_publication_material 'Bruker SHELXTL'
_computing_structure_refinement 'SHELXL-97 (Sheldrick, 1997)'
_computing_structure_solution 'SHELXS-97 (Sheldrick, 1990)'
_diffrn_ambient_temperature 198(2)
_diffrn_measured_fraction_theta_full 0.956
_diffrn_measured_fraction_theta_max 0.956
_diffrn_measurement_device_type 'CCD area detector'
_diffrn_measurement_method 'phi and omega scans'
_diffrn_radiation_monochromator graphite
_diffrn_radiation_source 'fine-focus sealed tube'
_diffrn_radiation_type MoK\a
_diffrn_radiation_wavelength 0.71073
_diffrn_reflns_av_R_equivalents 0.0639
_diffrn_reflns_av_sigmaI/netI 0.1056
_diffrn_reflns_limit_h_max 38
_diffrn_reflns_limit_h_min -38
_diffrn_reflns_limit_k_max 24
_diffrn_reflns_limit_k_min 0
_diffrn_reflns_limit_l_max 14
_diffrn_reflns_limit_l_min 0
_diffrn_reflns_number 15332
_diffrn_reflns_theta_full 26.00
_diffrn_reflns_theta_max 26.00
_diffrn_reflns_theta_min 1.30
_exptl_absorpt_coefficient_mu 1.143
_exptl_absorpt_correction_T_max 1.000
_exptl_absorpt_correction_T_min 0.563
_exptl_absorpt_correction_type DIFABS
_exptl_crystal_colour yellow
_exptl_crystal_density_diffrn 1.712
_exptl_crystal_description block
_exptl_crystal_F_000 3936
_exptl_crystal_size_max 0.30
_exptl_crystal_size_mid 0.25
_exptl_crystal_size_min 0.20
_refine_diff_density_max 1.064
_refine_diff_density_min -0.641
_refine_diff_density_rms 0.151
_refine_ls_extinction_method none
_refine_ls_goodness_of_fit_ref 1.035
_refine_ls_hydrogen_treatment 'idealized contributions'
_refine_ls_matrix_type full
_refine_ls_number_parameters 435
_refine_ls_number_reflns 7138
_refine_ls_number_restraints 0
_refine_ls_restrained_S_all 1.035
_refine_ls_R_factor_all 0.0987
_refine_ls_R_factor_gt 0.0602
_refine_ls_shift/su_max 0.000
_refine_ls_shift/su_mean 0.000
_refine_ls_structure_factor_coef Fsqd
_refine_ls_weighting_details 'calc w=1/[\s^2^(Fo^2^)+(0.0700P)^2^+0.0000P] where P=(Fo^2^+2Fc^2^)/3'
_refine_ls_weighting_scheme calc
_refine_ls_wR_factor_gt 0.1485
_refine_ls_wR_factor_ref 0.1689
_reflns_number_gt 4563
_reflns_number_total 7138
_reflns_threshold_expression >2sigma(I)
_cod_data_source_file ja9823215.cif
_cod_data_source_block hmntvr
_cod_original_cell_volume 7582.4(6)
_cod_database_code 4116856

loop_
_symmetry_equiv_pos_as_xyz
'x, y, z'
'-x, y, -z+1/2'
'x+1/2, y+1/2, z'
'-x+1/2, y+1/2, -z+1/2'
'-x, -y, -z'
'x, -y, z-1/2'
'-x+1/2, -y+1/2, -z'
'x+1/2, -y+1/2, z-1/2'

loop_
_atom_site_label
_atom_site_type_symbol
_atom_site_fract_x
_atom_site_fract_y
_atom_site_fract_z
_atom_site_U_iso_or_equiv
_atom_site_adp_type
_atom_site_occupancy
_atom_site_symmetry_multiplicity
_atom_site_calc_flag
_atom_site_refinement_flags
Zr1 Zr 0.243924(17) 0.40724(3) 0.73807(5) 0.02943(18) Uani 1 1 d .
Zr2 Zr 0.0000 0.34190(4) 0.2500 0.0240(2) Uani 1 2 d S
Zr3 Zr 0.0000 0.14606(4) 0.7500 0.0262(2) Uani 1 2 d S
Cl1 Cl 0.17719(5) 0.45891(10) 0.66578(15) 0.0489(5) Uani 1 1 d .
Cl2 Cl 0.28906(6) 0.50338(10) 0.76092(18) 0.0545(5) Uani 1 1 d .
Cl3 Cl 0.05635(5) 0.26432(9) 0.31399(14) 0.0412(4) Uani 1 1 d .
Cl4 Cl 0.05724(5) 0.21955(9) 0.82337(14) 0.0426(4) Uani 1 1 d .
SC1 S 0.15242(7) 0.41702(13) 0.9268(2) 0.0383(6) Uani 0.69 1 d P
SC2 S 0.18491(9) 0.27877(19) 0.5581(3) 0.0637(9) Uani 0.69 1 d P
SC3 S -0.07070(8) 0.42040(15) 0.0064(2) 0.0451(7) Uani 0.69 1 d P
SC4 S -0.09547(8) 0.17589(15) 0.9205(3) 0.0488(7) Uani 0.69 1 d P
SC1' S 0.16539(9) 0.2931(2) 0.8369(3) 0.0713(10) Uani 0.69 1 d P
SC2' S 0.19108(9) 0.38592(19) 0.4214(3) 0.0621(9) Uani 0.69 1 d P
SC3' S -0.03393(10) 0.31219(17) -0.0758(3) 0.0616(9) Uani 0.69 1 d P
SC4' S -0.10299(9) 0.06293(18) 0.7953(3) 0.0609(9) Uani 0.69 1 d P
Si1 Si 0.27864(6) 0.25824(10) 0.79835(16) 0.0378(5) Uani 1 1 d .
Si2 Si 0.0000 0.50209(13) 0.2500 0.0281(5) Uani 1 2 d S
Si3 Si 0.0000 -0.01446(14) 0.7500 0.0385(7) Uani 1 2 d S
C1 C 0.21052(18) 0.3354(3) 0.8755(5) 0.0319(15) Uani 1 1 d .
C2 C 0.25568(18) 0.3226(3) 0.8871(5) 0.0308(14) Uani 1 1 d .
C3 C 0.27542(18) 0.3783(3) 0.9393(5) 0.0324(15) Uani 1 1 d .
C4 C 0.24452(18) 0.4250(4) 0.9590(6) 0.0387(17) Uani 1 1 d .
H4A H 0.2501 0.4665 1.0020 0.046 Uiso 1 1 calc R
C5 C 0.20382(18) 0.3968(3) 0.9207(5) 0.0285(14) Uani 1 1 d .
C6 C 0.13548(19) 0.3474(4) 0.8696(6) 0.0442(19) Uani 1 1 d .
H6A H 0.1055 0.3399 0.8557 0.053 Uiso 1 1 calc R
C7 C 0.32305(17) 0.3875(4) 0.9823(6) 0.047(2) Uani 1 1 d .
H7A H 0.3294 0.3737 1.0631 0.070 Uiso 1 1 calc R
H7B H 0.3305 0.4332 0.9764 0.070 Uiso 1 1 calc R
H7C H 0.3398 0.3617 0.9350 0.070 Uiso 1 1 calc R
C8 C 0.23510(19) 0.3714(4) 0.5178(6) 0.0389(17) Uani 1 1 d .
C9 C 0.27651(19) 0.3993(4) 0.5472(6) 0.0388(17) Uani 1 1 d .
H9A H 0.2890 0.4353 0.5060 0.047 Uiso 1 1 calc R
C10 C 0.29902(18) 0.3568(3) 0.6320(6) 0.0341(15) Uani 1 1 d .
C11 C 0.27221(17) 0.3073(3) 0.6626(5) 0.0311(14) Uani 1 1 d .
C12 C 0.23189(18) 0.3178(3) 0.5880(6) 0.0354(16) Uani 1 1 d .
C13 C 0.1667(2) 0.3241(5) 0.4582(7) 0.070(3) Uani 1 1 d .
H13A H 0.1393 0.3145 0.4164 0.084 Uiso 1 1 calc R
C14 C 0.34640(18) 0.3674(4) 0.6768(6) 0.048(2) Uani 1 1 d .
H14A H 0.3638 0.3449 0.6265 0.072 Uiso 1 1 calc R
H14B H 0.3530 0.3505 0.7556 0.072 Uiso 1 1 calc R
H14C H 0.3528 0.4137 0.6769 0.072 Uiso 1 1 calc R
C15 C 0.3344(2) 0.2342(4) 0.8506(6) 0.057(2) Uani 1 1 d .
H15A H 0.3433 0.2010 0.7996 0.086 Uiso 1 1 calc R
H15B H 0.3363 0.2171 0.9293 0.086 Uiso 1 1 calc R
H15C H 0.3532 0.2719 0.8507 0.086 Uiso 1 1 calc R
C16 C 0.2439(2) 0.1859(4) 0.7838(6) 0.0501(19) Uani 1 1 d .
H16A H 0.2562 0.1531 0.7380 0.075 Uiso 1 1 calc R
H16B H 0.2153 0.1977 0.7450 0.075 Uiso 1 1 calc R
H16C H 0.2417 0.1685 0.8606 0.075 Uiso 1 1 calc R
C21 C -0.00153(19) 0.3510(3) 0.0253(5) 0.0325(15) Uani 1 1 d .
C22 C 0.04196(19) 0.3471(3) 0.0768(5) 0.0334(15) Uani 1 1 d .
H22A H 0.0632 0.3145 0.0578 0.040 Uiso 1 1 calc R
C23 C 0.05143(17) 0.4027(3) 0.1458(5) 0.0302(14) Uani 1 1 d .
C24 C 0.01338(17) 0.4413(3) 0.1435(5) 0.0270(14) Uani 1 1 d .
C25 C -0.01893(17) 0.4074(3) 0.0670(5) 0.0270(13) Uani 1 1 d .
C26 C -0.0724(2) 0.3593(4) -0.0719(6) 0.052(2) Uani 1 1 d .
H26A H -0.0985 0.3501 -0.1205 0.063 Uiso 1 1 calc R
C27 C 0.09558(17) 0.4176(3) 0.2047(6) 0.0367(16) Uani 1 1 d .
H27A H 0.1111 0.4415 0.1517 0.055 Uiso 1 1 calc R
H27B H 0.1107 0.3774 0.2276 0.055 Uiso 1 1 calc R
H27C H 0.0938 0.4439 0.2735 0.055 Uiso 1 1 calc R
C28 C -0.04509(19) 0.5545(3) 0.1851(6) 0.0381(16) Uani 1 1 d .
H28A H -0.0516 0.5860 0.2425 0.057 Uiso 1 1 calc R
H28B H -0.0704 0.5278 0.1604 0.057 Uiso 1 1 calc R
H28C H -0.0370 0.5772 0.1181 0.057 Uiso 1 1 calc R
C36 C -0.1224(2) 0.1223(4) 0.8461(8) 0.060(2) Uani 1 1 d .
H36A H -0.1526 0.1272 0.8320 0.072 Uiso 1 1 calc R
C35 C -0.05241(17) 0.0798(3) 0.8474(5) 0.0308(15) Uani 1 1 d .
C34 C -0.01216(17) 0.0477(3) 0.8590(5) 0.0300(14) Uani 1 1 d .
C33 C 0.01660(18) 0.0866(3) 0.9351(5) 0.0333(15) Uani 1 1 d .
C32 C -0.00481(18) 0.1417(3) 0.9679(5) 0.0314(15) Uani 1 1 d .
H32A H 0.0073 0.1743 1.0267 0.038 Uiso 1 1 calc R
C31 C -0.04830(17) 0.1370(3) 0.9173(5) 0.0305(14) Uani 1 1 d .
C37 C 0.06340(17) 0.0729(4) 0.9808(6) 0.0405(17) Uani 1 1 d .
H37A H 0.0653 0.0492 1.0539 0.061 Uiso 1 1 calc R
H37B H 0.0790 0.1137 0.9937 0.061 Uiso 1 1 calc R
H37C H 0.0759 0.0470 0.9243 0.061 Uiso 1 1 calc R
C38 C -0.0475(2) -0.0659(4) 0.6992(8) 0.066(3) Uani 1 1 d .
H38A H -0.0400 -0.0973 0.6429 0.099 Uiso 1 1 calc R
H38B H -0.0710 -0.0387 0.6628 0.099 Uiso 1 1 calc R
H38C H -0.0563 -0.0887 0.7652 0.099 Uiso 1 1 calc R

loop_
_atom_site_aniso_label
_atom_site_aniso_U_11
_atom_site_aniso_U_22
_atom_site_aniso_U_33
_atom_site_aniso_U_23
_atom_site_aniso_U_13
_atom_site_aniso_U_12
Zr1 0.0197(3) 0.0336(4) 0.0346(3) -0.0004(3) 0.0026(2) 0.0020(2)
Zr2 0.0212(4) 0.0248(5) 0.0258(4) 0.000 0.0031(3) 0.000
Zr3 0.0189(4) 0.0304(5) 0.0289(4) 0.000 0.0026(3) 0.000
Cl1 0.0380(9) 0.0606(13) 0.0467(10) 0.0025(9) 0.0016(8) 0.0244(9)
Cl2 0.0537(11) 0.0483(12) 0.0618(12) -0.0041(10) 0.0099(9) -0.0160(9)
Cl3 0.0408(9) 0.0417(11) 0.0409(9) 0.0045(8) 0.0054(7) 0.0162(8)
Cl4 0.0400(8) 0.0468(11) 0.0409(9) -0.0027(8) 0.0054(7) -0.0189(8)
SC1 0.0224(10) 0.0504(17) 0.0425(14) -0.0053(12) 0.0058(10) -0.0046(10)
SC2 0.0446(15) 0.085(3) 0.0603(19) -0.0181(19) 0.0042(14) 0.0005(16)
SC3 0.0366(13) 0.058(2) 0.0387(14) 0.0037(13) -0.0014(11) -0.0075(12)
SC4 0.0353(13) 0.058(2) 0.0553(17) -0.0042(15) 0.0141(12) -0.0036(13)
SC1' 0.0457(16) 0.103(3) 0.064(2) 0.001(2) 0.0053(15) 0.0065(18)
SC2' 0.0448(16) 0.090(3) 0.0503(18) -0.0121(17) 0.0019(14) 0.0128(16)
SC3' 0.0655(19) 0.064(2) 0.0544(19) 0.0050(16) 0.0064(15) -0.0151(17)
SC4' 0.0405(15) 0.074(2) 0.069(2) 0.0009(18) 0.0090(14) 0.0113(15)
Si1 0.0330(9) 0.0407(12) 0.0401(10) 0.0019(9) 0.0072(8) 0.0121(8)
Si2 0.0244(11) 0.0286(14) 0.0314(13) 0.000 0.0049(10) 0.000
Si3 0.0294(12) 0.0321(16) 0.0574(18) 0.000 0.0177(12) 0.000
C1 0.025(3) 0.044(4) 0.027(3) 0.002(3) 0.004(3) -0.002(3)
C2 0.031(3) 0.030(4) 0.032(3) 0.004(3) 0.004(3) 0.003(3)
C3 0.025(3) 0.040(4) 0.030(3) -0.006(3) -0.003(3) -0.002(3)
C4 0.028(3) 0.054(5) 0.034(4) -0.006(3) -0.001(3) -0.004(3)
C5 0.024(3) 0.029(4) 0.033(3) -0.002(3) 0.004(3) 0.001(3)
C6 0.020(3) 0.050(5) 0.062(5) 0.011(4) 0.005(3) -0.003(3)
C7 0.016(3) 0.073(6) 0.047(4) 0.004(4) -0.009(3) 0.000(3)
C8 0.030(3) 0.051(5) 0.036(4) -0.004(3) 0.006(3) 0.005(3)
C9 0.031(3) 0.048(5) 0.040(4) 0.008(3) 0.014(3) 0.004(3)
C10 0.024(3) 0.040(4) 0.040(4) 0.002(3) 0.011(3) 0.007(3)
C11 0.023(3) 0.034(4) 0.037(3) -0.002(3) 0.004(3) 0.006(3)
C12 0.025(3) 0.044(4) 0.039(4) -0.010(3) 0.009(3) 0.004(3)
C13 0.035(4) 0.107(8) 0.067(6) -0.033(6) 0.000(4) 0.002(5)
C14 0.021(3) 0.076(6) 0.048(4) -0.005(4) 0.006(3) -0.004(3)
C15 0.047(4) 0.080(7) 0.046(4) 0.006(4) 0.009(3) 0.034(4)
C16 0.061(5) 0.042(5) 0.051(4) 0.004(4) 0.019(4) 0.012(4)
C21 0.033(3) 0.036(4) 0.030(3) 0.001(3) 0.008(3) -0.003(3)
C22 0.027(3) 0.044(4) 0.031(3) 0.003(3) 0.011(3) 0.003(3)
C23 0.021(3) 0.037(4) 0.033(3) -0.001(3) 0.007(3) 0.002(3)
C24 0.021(3) 0.033(4) 0.028(3) 0.005(3) 0.004(2) 0.003(3)
C25 0.024(3) 0.035(4) 0.021(3) 0.003(3) 0.003(2) -0.001(3)
C26 0.039(4) 0.075(6) 0.040(4) 0.013(4) -0.005(3) -0.019(4)
C27 0.022(3) 0.042(4) 0.045(4) -0.006(3) 0.001(3) 0.004(3)
C28 0.036(3) 0.039(4) 0.041(4) 0.005(3) 0.011(3) 0.009(3)
C36 0.029(4) 0.063(6) 0.090(6) 0.010(5) 0.014(4) 0.007(4)
C35 0.017(3) 0.041(4) 0.034(3) 0.002(3) 0.006(3) -0.002(3)
C34 0.022(3) 0.033(4) 0.036(3) 0.001(3) 0.009(3) 0.007(3)
C33 0.024(3) 0.044(4) 0.032(3) 0.012(3) 0.002(3) -0.004(3)
C32 0.030(3) 0.041(4) 0.023(3) 0.003(3) 0.002(3) -0.007(3)
C31 0.022(3) 0.043(4) 0.025(3) -0.001(3) 0.002(2) -0.001(3)
C37 0.018(3) 0.059(5) 0.042(4) 0.009(4) -0.004(3) 0.001(3)
C38 0.056(5) 0.062(6) 0.091(7) -0.036(5) 0.043(5) -0.025(4)

loop_
_atom_type_symbol
_atom_type_description
_atom_type_scat_dispersion_real
_atom_type_scat_dispersion_imag
_atom_type_scat_source
C C 0.0033 0.0016 'International Tables Vol C Tables 4.2.6.8 and 6.1.1.4'
H H 0.0000 0.0000 'International Tables Vol C Tables 4.2.6.8 and 6.1.1.4'
Si Si 0.0817 0.0704 'International Tables Vol C Tables 4.2.6.8 and 6.1.1.4'
S S 0.1246 0.1234 'International Tables Vol C Tables 4.2.6.8 and 6.1.1.4'
Cl Cl 0.1484 0.1585 'International Tables Vol C Tables 4.2.6.8 and 6.1.1.4'
Zr Zr -2.9673 0.5597 'International Tables Vol C Tables 4.2.6.8 and 6.1.1.4'

loop_
_geom_angle_atom_site_label_1
_geom_angle_atom_site_label_2
_geom_angle_atom_site_label_3
_geom_angle
_geom_angle_site_symmetry_1
_geom_angle_site_symmetry_3
Cl1 Zr1 Cl2 98.21(7) . .
Cl1 Zr1 C2 126.84(14) . .
Cl2 Zr1 C2 118.61(15) . .
Cl1 Zr1 C11 126.32(15) . .
Cl2 Zr1 C11 119.18(15) . .
C2 Zr1 C11 68.3(2) . .
Cl1 Zr1 C3 130.37(15) . .
Cl2 Zr1 C3 86.98(16) . .
C2 Zr1 C3 33.0(2) . .
C11 Zr1 C3 91.2(2) . .
Cl1 Zr1 C10 130.37(16) . .
Cl2 Zr1 C10 87.57(16) . .
C2 Zr1 C10 90.6(2) . .
C11 Zr1 C10 32.9(2) . .
C3 Zr1 C10 99.0(2) . .
Cl1 Zr1 C1 93.42(14) . .
Cl2 Zr1 C1 134.54(15) . .
C2 Zr1 C1 33.42(18) . .
C11 Zr1 C1 86.5(2) . .
C3 Zr1 C1 53.4(2) . .
C10 Zr1 C1 116.9(2) . .
Cl1 Zr1 C12 92.72(15) . .
Cl2 Zr1 C12 134.12(15) . .
C2 Zr1 C12 87.8(2) . .
C11 Zr1 C12 33.61(19) . .
C3 Zr1 C12 118.4(2) . .
C10 Zr1 C12 53.1(2) . .
C1 Zr1 C12 88.6(2) . .
Cl1 Zr1 C9 99.41(15) . .
Cl2 Zr1 C9 81.19(17) . .
C2 Zr1 C9 121.7(2) . .
C11 Zr1 C9 55.3(2) . .
C3 Zr1 C9 130.0(2) . .
C10 Zr1 C9 32.6(2) . .
C1 Zr1 C9 139.7(2) . .
C12 Zr1 C9 53.0(2) . .
Cl1 Zr1 C4 99.44(15) . .
Cl2 Zr1 C4 81.79(16) . .
C2 Zr1 C4 54.6(2) . .
C11 Zr1 C4 121.5(2) . .
C3 Zr1 C4 32.2(2) . .
C10 Zr1 C4 130.1(2) . .
C1 Zr1 C4 52.9(2) . .
C12 Zr1 C4 140.0(2) . .
C9 Zr1 C4 156.2(2) . .
Cl1 Zr1 C5 79.70(13) . .
Cl2 Zr1 C5 108.60(14) . .
C2 Zr1 C5 53.94(19) . .
C11 Zr1 C5 117.5(2) . .
C3 Zr1 C5 52.42(18) . .
C10 Zr1 C5 144.5(2) . .
C1 Zr1 C5 31.4(2) . .
C12 Zr1 C5 117.2(2) . .
C9 Zr1 C5 170.2(2) . .
C4 Zr1 C5 31.42(18) . .
Cl1 Zr1 C8 79.74(15) . .
Cl2 Zr1 C8 108.13(17) . .
C2 Zr1 C8 118.1(2) . .
C11 Zr1 C8 53.9(2) . .
C3 Zr1 C8 145.0(2) . .
C10 Zr1 C8 52.1(2) . .
C1 Zr1 C8 117.2(2) . .
C12 Zr1 C8 31.0(2) . .
C9 Zr1 C8 31.48(19) . .
C4 Zr1 C8 170.1(2) . .
C5 Zr1 C8 139.9(2) . .
Cl3 Zr2 Cl3 97.30(9) 2 .
Cl3 Zr2 C24 122.23(13) 2 2
Cl3 Zr2 C24 124.48(14) . 2
Cl3 Zr2 C24 124.49(14) 2 .
Cl3 Zr2 C24 122.23(13) . .
C24 Zr2 C24 67.4(3) 2 .
Cl3 Zr2 C23 132.76(15) 2 .
Cl3 Zr2 C23 89.11(15) . .
C24 Zr2 C23 89.8(2) 2 .
C24 Zr2 C23 33.61(18) . .
Cl3 Zr2 C23 89.11(14) 2 2
Cl3 Zr2 C23 132.76(15) . 2
C24 Zr2 C23 33.61(18) 2 2
C24 Zr2 C23 89.8(2) . 2
C23 Zr2 C23 119.7(3) . 2
Cl3 Zr2 C25 91.31(14) 2 .
Cl3 Zr2 C25 133.31(13) . .
C24 Zr2 C25 86.7(2) 2 .
C24 Zr2 C25 33.36(19) . .
C23 Zr2 C25 53.80(18) . .
C23 Zr2 C25 93.0(2) 2 .
Cl3 Zr2 C25 133.31(13) 2 2
Cl3 Zr2 C25 91.31(14) . 2
C24 Zr2 C25 33.36(19) 2 2
C24 Zr2 C25 86.7(2) . 2
C23 Zr2 C25 93.0(2) . 2
C23 Zr2 C25 53.80(19) 2 2
C25 Zr2 C25 115.1(3) . 2
Cl3 Zr2 C22 80.34(15) 2 2
Cl3 Zr2 C22 102.87(15) . 2
C24 Zr2 C22 54.9(2) 2 2
C24 Zr2 C22 120.4(2) . 2
C23 Zr2 C22 143.5(2) . 2
C23 Zr2 C22 32.2(2) 2 2
C25 Zr2 C22 123.8(2) . 2
C25 Zr2 C22 53.04(19) 2 2
Cl3 Zr2 C22 102.87(15) 2 .
Cl3 Zr2 C22 80.34(15) . .
C24 Zr2 C22 120.4(2) 2 .
C24 Zr2 C22 54.9(2) . .
C23 Zr2 C22 32.2(2) . .
C23 Zr2 C22 143.5(2) 2 .
C25 Zr2 C22 53.04(19) . .
C25 Zr2 C22 123.8(2) 2 .
C22 Zr2 C22 175.2(3) 2 .
Cl3 Zr2 C21 80.48(14) 2 .
Cl3 Zr2 C21 105.09(15) . .
C24 Zr2 C21 117.6(2) 2 .
C24 Zr2 C21 54.3(2) . .
C23 Zr2 C21 52.86(19) . .
C23 Zr2 C21 122.1(2) 2 .
C25 Zr2 C21 31.63(19) . .
C25 Zr2 C21 140.7(2) 2 .
C22 Zr2 C21 147.75(18) 2 .
C22 Zr2 C21 31.60(18) . .
Cl3 Zr2 C21 105.09(15) 2 2
Cl3 Zr2 C21 80.49(14) . 2
C24 Zr2 C21 54.3(2) 2 2
C24 Zr2 C21 117.6(2) . 2
C23 Zr2 C21 122.1(2) . 2
C23 Zr2 C21 52.86(19) 2 2
C25 Zr2 C21 140.7(2) . 2
C25 Zr2 C21 31.63(19) 2 2
C22 Zr2 C21 31.60(18) 2 2
C22 Zr2 C21 147.75(18) . 2
C21 Zr2 C21 171.8(3) . 2
Cl4 Zr3 Cl4 102.10(10) 2_556 .
Cl4 Zr3 C34 122.57(13) 2_556 .
Cl4 Zr3 C34 120.11(15) . .
Cl4 Zr3 C34 120.11(15) 2_556 2_556
Cl4 Zr3 C34 122.56(13) . 2_556
C34 Zr3 C34 68.4(3) . 2_556
Cl4 Zr3 C33 87.24(15) 2_556 2_556
Cl4 Zr3 C33 132.29(15) . 2_556
C34 Zr3 C33 90.7(2) . 2_556
C34 Zr3 C33 33.5(2) 2_556 2_556
Cl4 Zr3 C33 132.29(15) 2_556 .
Cl4 Zr3 C33 87.24(15) . .
C34 Zr3 C33 33.5(2) . .
C34 Zr3 C33 90.7(2) 2_556 .
C33 Zr3 C33 120.4(3) 2_556 .
Cl4 Zr3 C35 89.82(14) 2_556 .
Cl4 Zr3 C35 132.94(14) . .
C34 Zr3 C35 32.98(18) . .
C34 Zr3 C35 86.9(2) 2_556 .
C33 Zr3 C35 93.1(2) 2_556 .
C33 Zr3 C35 53.79(19) . .
Cl4 Zr3 C35 132.95(14) 2_556 2_556
Cl4 Zr3 C35 89.81(14) . 2_556
C34 Zr3 C35 86.9(2) . 2_556
C34 Zr3 C35 32.98(18) 2_556 2_556
C33 Zr3 C35 53.79(19) 2_556 2_556
C33 Zr3 C35 93.1(2) . 2_556
C35 Zr3 C35 114.7(3) . 2_556
Cl4 Zr3 C32 79.69(14) 2_556 2_556
Cl4 Zr3 C32 102.89(15) . 2_556
C34 Zr3 C32 121.3(2) . 2_556
C34 Zr3 C32 54.8(2) 2_556 2_556
C33 Zr3 C32 32.3(2) 2_556 2_556
C33 Zr3 C32 144.2(2) . 2_556
C35 Zr3 C32 124.1(2) . 2_556
C35 Zr3 C32 53.25(19) 2_556 2_556
Cl4 Zr3 C32 102.89(15) 2_556 .
Cl4 Zr3 C32 79.69(14) . .
C34 Zr3 C32 54.8(2) . .
C34 Zr3 C32 121.3(2) 2_556 .
C33 Zr3 C32 144.2(2) 2_556 .
C33 Zr3 C32 32.3(2) . .
C35 Zr3 C32 53.25(19) . .
C35 Zr3 C32 124.1(2) 2_556 .
C32 Zr3 C32 176.0(3) 2_556 .
Cl4 Zr3 C31 79.96(14) 2_556 .
Cl4 Zr3 C31 105.24(14) . .
C34 Zr3 C31 53.9(2) . .
C34 Zr3 C31 118.2(2) 2_556 .
C33 Zr3 C31 122.5(2) 2_556 .
C33 Zr3 C31 52.64(19) . .
C35 Zr3 C31 31.9(2) . .
C35 Zr3 C31 140.6(2) 2_556 .
C32 Zr3 C31 148.09(17) 2_556 .
C32 Zr3 C31 31.37(17) . .
Cl4 Zr3 C31 105.24(14) 2_556 2_556
Cl4 Zr3 C31 79.95(14) . 2_556
C34 Zr3 C31 118.2(2) . 2_556
C34 Zr3 C31 53.9(2) 2_556 2_556
C33 Zr3 C31 52.64(19) 2_556 2_556
C33 Zr3 C31 122.5(2) . 2_556
C35 Zr3 C31 140.6(2) . 2_556
C35 Zr3 C31 31.9(2) 2_556 2_556
C32 Zr3 C31 31.38(17) 2_556 2_556
C32 Zr3 C31 148.08(17) . 2_556
C31 Zr3 C31 171.9(3) . 2_556
C6 SC1 C5 91.3(3) . .
C13 SC2 C12 94.8(5) . .
C26 SC3 C25 93.6(4) . .
C36 SC4 C31 93.3(4) . .
C6 SC1' C1 94.6(4) . .
C13 SC2' C8 93.4(4) . .
C26 SC3' C21 94.4(4) . .
C36 SC4' C35 96.1(4) . .
C15 Si1 C16 109.6(4) . .
C15 Si1 C11 114.0(3) . .
C16 Si1 C11 111.9(3) . .
C15 Si1 C2 115.5(3) . .
C16 Si1 C2 110.5(3) . .
C11 Si1 C2 94.6(3) . .
C28 Si2 C28 108.7(5) 2 .
C28 Si2 C24 115.6(3) 2 .
C28 Si2 C24 110.9(3) . .
C28 Si2 C24 110.9(3) 2 2
C28 Si2 C24 115.6(3) . 2
C24 Si2 C24 94.9(4) . 2
C38 Si3 C38 110.3(6) 2_556 .
C38 Si3 C34 114.1(3) 2_556 .
C38 Si3 C34 111.8(3) . .
C38 Si3 C34 111.8(3) 2_556 2_556
C38 Si3 C34 114.1(3) . 2_556
C34 Si3 C34 94.1(4) . 2_556
C5 C1 C2 109.4(6) . .
C5 C1 SC1' 113.9(5) . .
C2 C1 SC1' 136.2(6) . .
C5 C1 Zr1 78.8(4) . .
C2 C1 Zr1 70.6(3) . .
SC1' C1 Zr1 123.6(3) . .
C3 C2 C1 105.1(6) . .
C3 C2 Si1 129.2(5) . .
C1 C2 Si1 122.1(5) . .
C3 C2 Zr1 74.6(4) . .
C1 C2 Zr1 76.0(4) . .
Si1 C2 Zr1 98.3(2) . .
C2 C3 C4 111.0(5) . .
C2 C3 C7 126.8(6) . .
C4 C3 C7 122.0(6) . .
C2 C3 Zr1 72.4(3) . .
C4 C3 Zr1 78.5(4) . .
C7 C3 Zr1 121.3(4) . .
C3 C4 C5 106.3(6) . .
C3 C4 Zr1 69.4(4) . .
C5 C4 Zr1 75.8(4) . .
C1 C5 C4 108.1(5) . .
C1 C5 SC1 116.0(5) . .
C4 C5 SC1 135.7(5) . .
C1 C5 Zr1 69.8(3) . .
C4 C5 Zr1 72.8(3) . .
SC1 C5 Zr1 126.2(3) . .
SC1' C6 SC1 124.2(4) . .
C12 C8 C9 109.0(6) . .
C12 C8 SC2' 114.4(5) . .
C9 C8 SC2' 136.6(6) . .
C12 C8 Zr1 70.0(4) . .
C9 C8 Zr1 72.0(4) . .
SC2' C8 Zr1 123.9(3) . .
C8 C9 C10 105.1(6) . .
C8 C9 Zr1 76.6(4) . .
C10 C9 Zr1 70.3(3) . .
C11 C10 C9 111.5(5) . .
C11 C10 C14 127.8(6) . .
C9 C10 C14 120.7(6) . .
C11 C10 Zr1 72.1(3) . .
C9 C10 Zr1 77.1(4) . .
C14 C10 Zr1 119.1(5) . .
C10 C11 C12 104.2(6) . .
C10 C11 Si1 128.0(5) . .
C12 C11 Si1 124.6(5) . .
C10 C11 Zr1 75.0(4) . .
C12 C11 Zr1 75.9(4) . .
Si1 C11 Zr1 98.8(3) . .
C8 C12 C11 109.9(6) . .
C8 C12 SC2 113.5(5) . .
C11 C12 SC2 136.3(6) . .
C8 C12 Zr1 79.0(4) . .
C11 C12 Zr1 70.5(4) . .
SC2 C12 Zr1 122.2(3) . .
SC2 C13 SC2' 123.7(5) . .
C25 C21 C22 107.7(6) . .
C25 C21 SC3' 114.8(5) . .
C22 C21 SC3' 137.2(6) . .
C25 C21 Zr2 70.4(3) . .
C22 C21 Zr2 72.4(3) . .
SC3' C21 Zr2 126.7(3) . .
C23 C22 C21 107.8(6) . .
C23 C22 Zr2 71.1(3) . .
C21 C22 Zr2 76.0(3) . .
C22 C23 C24 109.6(5) . .
C22 C23 C27 122.5(5) . .
C24 C23 C27 127.8(6) . .
C22 C23 Zr2 76.7(4) . .
C24 C23 Zr2 71.9(3) . .
C27 C23 Zr2 120.5(4) . .
C25 C24 C23 104.7(5) . .
C25 C24 Si2 122.4(4) . .
C23 C24 Si2 129.3(4) . .
C25 C24 Zr2 75.4(3) . .
C23 C24 Zr2 74.4(4) . .
Si2 C24 Zr2 98.9(2) . .
C21 C25 C24 110.1(5) . .
C21 C25 SC3 112.7(5) . .
C24 C25 SC3 137.0(5) . .
C21 C25 Zr2 78.0(4) . .
C24 C25 Zr2 71.2(3) . .
SC3 C25 Zr2 122.0(3) . .
SC3 C26 SC3' 124.4(5) . .
SC4' C36 SC4 124.4(5) . .
C34 C35 C31 109.1(5) . .
C34 C35 SC4' 137.2(6) . .
C31 C35 SC4' 112.6(4) . .
C34 C35 Zr3 70.4(3) . .
C31 C35 Zr3 78.4(4) . .
SC4' C35 Zr3 127.1(3) . .
C35 C34 C33 105.9(5) . .
C35 C34 Si3 121.4(5) . .
C33 C34 Si3 129.2(4) . .
C35 C34 Zr3 76.6(4) . .
C33 C34 Zr3 73.8(4) . .
Si3 C34 Zr3 98.8(2) . .
C32 C33 C34 109.9(5) . .
C32 C33 C37 122.4(6) . .
C34 C33 C37 127.6(6) . .
C32 C33 Zr3 77.7(4) . .
C34 C33 Zr3 72.7(3) . .
C37 C33 Zr3 118.0(4) . .
C33 C32 C31 107.8(6) . .
C33 C32 Zr3 70.0(3) . .
C31 C32 Zr3 77.5(3) . .
C32 C31 C35 107.2(5) . .
C32 C31 SC4 139.3(5) . .
C35 C31 SC4 113.5(4) . .
C32 C31 Zr3 71.2(3) . .
C35 C31 Zr3 69.7(3) . .
SC4 C31 Zr3 125.7(3) . .

loop_
_geom_bond_atom_site_label_1
_geom_bond_atom_site_label_2
_geom_bond_distance
_geom_bond_site_symmetry_2
Zr1 Cl1 2.4058(16) .
Zr1 Cl2 2.443(2) .
Zr1 C2 2.463(6) .
Zr1 C11 2.471(6) .
Zr1 C3 2.491(6) .
Zr1 C10 2.510(6) .
Zr1 C1 2.534(6) .
Zr1 C12 2.544(7) .
Zr1 C9 2.598(6) .
Zr1 C4 2.608(6) .
Zr1 C5 2.648(6) .
Zr1 C8 2.657(7) .
Zr2 Cl3 2.4345(16) 2
Zr2 Cl3 2.4345(16) .
Zr2 C24 2.476(6) 2
Zr2 C24 2.476(6) .
Zr2 C23 2.509(6) .
Zr2 C23 2.509(6) 2
Zr2 C25 2.531(6) .
Zr2 C25 2.531(6) 2
Zr2 C22 2.582(6) 2
Zr2 C22 2.582(6) .
Zr2 C21 2.629(6) .
Zr2 C21 2.629(6) 2
Zr3 Cl4 2.4237(17) 2_556
Zr3 Cl4 2.4238(17) .
Zr3 C34 2.465(6) .
Zr3 C34 2.465(6) 2_556
Zr3 C33 2.479(6) 2_556
Zr3 C33 2.479(6) .
Zr3 C35 2.545(6) .
Zr3 C35 2.546(6) 2_556
Zr3 C32 2.578(6) 2_556
Zr3 C32 2.578(6) .
Zr3 C31 2.659(6) .
Zr3 C31 2.659(6) 2_556
SC1 C6 1.648(8) .
SC1 C5 1.689(6) .
SC2 C13 1.544(10) .
SC2 C12 1.682(7) .
SC3 C26 1.559(9) .
SC3 C25 1.707(6) .
SC4 C36 1.580(9) .
SC4 C31 1.700(6) .
SC1' C6 1.552(8) .
SC1' C1 1.678(7) .
SC2' C13 1.587(10) .
SC2' C8 1.684(7) .
SC3' C26 1.565(8) .
SC3' C21 1.655(7) .
SC4' C36 1.533(9) .
SC4' C35 1.663(6) .
Si1 C15 1.847(7) .
Si1 C16 1.853(8) .
Si1 C11 1.871(7) .
Si1 C2 1.899(7) .
Si2 C28 1.863(6) 2
Si2 C28 1.863(6) .
Si2 C24 1.864(6) .
Si2 C24 1.864(6) 2
Si3 C38 1.865(7) 2_556
Si3 C38 1.865(7) .
Si3 C34 1.892(6) .
Si3 C34 1.892(6) 2_556
C1 C5 1.408(9) .
C1 C2 1.438(8) .
C2 C3 1.408(9) .
C3 C4 1.418(9) .
C3 C7 1.527(7) .
C4 C5 1.423(8) .
C8 C12 1.394(10) .
C8 C9 1.427(9) .
C9 C10 1.436(9) .
C10 C11 1.411(9) .
C10 C14 1.528(8) .
C11 C12 1.451(8) .
C21 C25 1.409(9) .
C21 C22 1.419(8) .
C22 C23 1.414(9) .
C23 C24 1.442(8) .
C23 C27 1.495(8) .
C24 C25 1.438(8) .
C35 C34 1.424(7) .
C35 C31 1.435(9) .
C34 C33 1.425(9) .
C33 C32 1.409(9) .
C33 C37 1.524(7) .
C32 C31 1.418(8) .
